data_9012821
loop_
_publ_author_name
'Baur, W. H.'

_publ_section_title
;
 Solid solutions between octahedral and tetrahedral olivine types in
 Li-Zn-germanates
;
_journal_name_full 'Inorganic and Nuclear Chemistry Letters'
_journal_page_first 525
_journal_page_last 527
_journal_paper_doi 10.1016/0020-1650(80)80003-1
_journal_volume 16
_journal_year 1980
_chemical_compound_source Synthetic
_chemical_formula_sum 'Li3 O4 P'
_chemical_name_mineral Lithiophosphate
_space_group_IT_number 62
_symmetry_space_group_name_Hall '-P 2bc 2a'
_symmetry_space_group_name_H-M 'P m n b'
_cell_angle_alpha 90
_cell_angle_beta 90
_cell_angle_gamma 90
_cell_length_a 6.1147
_cell_length_b 10.475
_cell_length_c 4.9228
_cell_formula_units_Z 4
_cell_volume 315.313
_database_code_amcsd 0012724
_exptl_crystal_density_diffrn 2.439
_cod_original_formula_sum 'Li3 P O4'
_cod_database_code 9012821

loop_
_space_group_symop_operation_xyz
x,y,z
1/2-x,y,z
1/2+x,-y,-z
1/2+x,1/2-y,1/2+z
1/2-x,1/2+y,1/2-z
x,1/2+y,1/2-z
-x,1/2-y,1/2+z
-x,-y,-z

loop_
_atom_site_label
_atom_site_fract_x
_atom_site_fract_y
_atom_site_fract_z
_atom_site_U_iso_or_equiv
Li1 0.50300 0.16300 0.30100 0.01520
Li2 0.75000 0.42300 0.20200 0.01520
P 0.25000 0.41150 0.30880 0.00494
O1 0.04220 0.34190 0.20550 0.01001
O2 0.25000 0.05180 0.29360 0.00785
O3 0.75000 0.09000 0.12230 0.00684

loop_
_cod_related_entry_id
_cod_related_entry_database
_cod_related_entry_code
1 AMCSD 0012724
